data_4025761
loop_
_publ_author_name
'Xianglin Tang'
'Weimin Liu'
'Jiasheng Wu'
'Chun-Sing Lee'
'Juanjuan You'
'Pengfei Wang'

_publ_section_title
;
 Synthesis, Crystal Structures, and Photophysical Properties of
 Triphenylamine-Based Multicyano Derivatives
;
_journal_name_full 'Journal of Organic Chemistry'
_journal_page_first 7273
_journal_page_last 7278
_journal_paper_doi 10.1021/jo101456v
_journal_volume 75
_journal_year 2010
_chemical_formula_sum 'C26 H15 N5'
_chemical_formula_weight 397.43
_chemical_name_systematic
; 
 ? 
;
_space_group_IT_number 14
_symmetry_cell_setting monoclinic
_symmetry_space_group_name_Hall '-P 2ybc'
_symmetry_space_group_name_H-M 'P 1 21/c 1'
_atom_sites_solution_hydrogens geom
_atom_sites_solution_primary direct
_atom_sites_solution_secondary difmap
_audit_creation_method SHELXL-97
_cell_angle_alpha 90.00
_cell_angle_beta 113.5500(10)
_cell_angle_gamma 90.00
_cell_formula_units_Z 4
_cell_length_a 13.5051(4)
_cell_length_b 13.3289(4)
_cell_length_c 13.1464(4)
_cell_measurement_reflns_used 7307
_cell_measurement_temperature 173(2)
_cell_measurement_theta_max 25.00
_cell_measurement_theta_min 2.25
_cell_volume 2169.36(11)
_computing_cell_refinement 'Rapid Auto(Rigaku 2001)'
_computing_data_collection 'Rapid Auto(Rigaku 2001)'
_computing_data_reduction 'Rapid Auto(Rigaku 2001)'
_computing_molecular_graphics 'XP in Siemens SHELXTL (Sheldrick, 1994)'
_computing_publication_material 'SHELX97 (Sheldrick, 1997)'
_computing_structure_refinement 'SHELXL-97 (Sheldrick, 1997)'
_computing_structure_solution 'SHELXS-97 (Sheldrick, 1990)'
_diffrn_ambient_temperature 173(2)
_diffrn_measured_fraction_theta_full 0.999
_diffrn_measured_fraction_theta_max 0.999
_diffrn_measurement_device_type 'Rigaku raxis Rapid IP Area Detector'
_diffrn_measurement_method '\w scans at fixed \c = 45\%'
_diffrn_radiation_monochromator graphite
_diffrn_radiation_source 'rotating anode'
_diffrn_radiation_type MoK\a
_diffrn_radiation_wavelength 0.71073
_diffrn_reflns_av_R_equivalents 0.0334
_diffrn_reflns_av_sigmaI/netI 0.0467
_diffrn_reflns_limit_h_max 16
_diffrn_reflns_limit_h_min -16
_diffrn_reflns_limit_k_max 15
_diffrn_reflns_limit_k_min -15
_diffrn_reflns_limit_l_max 15
_diffrn_reflns_limit_l_min -15
_diffrn_reflns_number 7307
_diffrn_reflns_theta_full 25.00
_diffrn_reflns_theta_max 25.00
_diffrn_reflns_theta_min 2.25
_exptl_absorpt_coefficient_mu 0.075
_exptl_absorpt_correction_T_max 0.9903
_exptl_absorpt_correction_T_min 0.9550
_exptl_absorpt_correction_type multi-scan
_exptl_absorpt_process_details 'ABSCOR by T.Higashi    8 March, 1995'
_exptl_crystal_colour 'dark blue'
_exptl_crystal_density_diffrn 1.217
_exptl_crystal_density_method 'not measured'
_exptl_crystal_description plate
_exptl_crystal_F_000 824
_exptl_crystal_size_max 0.62
_exptl_crystal_size_mid 0.53
_exptl_crystal_size_min 0.13
_refine_diff_density_max 0.232
_refine_diff_density_min -0.198
_refine_diff_density_rms 0.046
_refine_ls_extinction_method none
_refine_ls_goodness_of_fit_ref 1.238
_refine_ls_hydrogen_treatment constr
_refine_ls_matrix_type full
_refine_ls_number_parameters 280
_refine_ls_number_reflns 3817
_refine_ls_number_restraints 0
_refine_ls_restrained_S_all 1.238
_refine_ls_R_factor_all 0.0944
_refine_ls_R_factor_gt 0.0680
_refine_ls_shift/su_max 0.000
_refine_ls_shift/su_mean 0.000
_refine_ls_structure_factor_coef Fsqd
_refine_ls_weighting_details 'calc w=1/[\s^2^(Fo^2^)+(0.0558P)^2^+0.4458P] where P=(Fo^2^+2Fc^2^)/3'
_refine_ls_weighting_scheme calc
_refine_ls_wR_factor_gt 0.1322
_refine_ls_wR_factor_ref 0.1422
_reflns_number_gt 3082
_reflns_number_total 3817
_reflns_threshold_expression >2sigma(I)
_cod_data_source_file jo101456v_si_002.cif
_cod_data_source_block a
_cod_database_code 4025761

loop_
_symmetry_equiv_pos_as_xyz
'x, y, z'
'-x, y+1/2, -z+1/2'
'-x, -y, -z'
'x, -y-1/2, z-1/2'

loop_
_atom_site_label
_atom_site_type_symbol
_atom_site_fract_x
_atom_site_fract_y
_atom_site_fract_z
_atom_site_U_iso_or_equiv
_atom_site_adp_type
_atom_site_occupancy
_atom_site_symmetry_multiplicity
_atom_site_calc_flag
_atom_site_refinement_flags
_atom_site_disorder_assembly
_atom_site_disorder_group
N1 N 0.68690(15) 0.06378(15) 0.85376(15) 0.0315(5) Uani 1 1 d . . .
N2 N 1.3303(2) 0.21549(19) 0.8297(2) 0.0589(7) Uani 1 1 d . . .
N3 N 1.14275(18) 0.3179(2) 1.0061(2) 0.0540(7) Uani 1 1 d . . .
N4 N 1.13220(19) -0.1083(2) 0.54139(18) 0.0503(6) Uani 1 1 d . . .
N5 N 1.0105(2) -0.15382(19) 0.79668(18) 0.0557(7) Uani 1 1 d . . .
C1 C 0.67624(17) 0.08917(18) 0.95521(18) 0.0299(5) Uani 1 1 d . . .
C2 C 0.6960(2) 0.1853(2) 0.9971(2) 0.0464(7) Uani 1 1 d . . .
H2 H 0.7196 0.2357 0.9607 0.056 Uiso 1 1 calc R . .
C3 C 0.6813(3) 0.2078(2) 1.0927(3) 0.0591(8) Uani 1 1 d . . .
H3 H 0.6944 0.2741 1.1215 0.071 Uiso 1 1 calc R . .
C4 C 0.6479(2) 0.1355(3) 1.1468(2) 0.0516(8) Uani 1 1 d . . .
H4 H 0.6382 0.1518 1.2126 0.062 Uiso 1 1 calc R . .
C5 C 0.6288(2) 0.0402(2) 1.1054(2) 0.0455(7) Uani 1 1 d . . .
H5 H 0.6057 -0.0099 1.1424 0.055 Uiso 1 1 calc R . .
C6 C 0.64312(19) 0.0166(2) 1.00935(19) 0.0353(6) Uani 1 1 d . . .
H6 H 0.6300 -0.0498 0.9809 0.042 Uiso 1 1 calc R . .
C7 C 0.58990(18) 0.03137(19) 0.76352(18) 0.0312(5) Uani 1 1 d . . .
C8 C 0.5020(2) 0.0942(2) 0.7232(2) 0.0432(7) Uani 1 1 d . . .
H8 H 0.5056 0.1596 0.7533 0.052 Uiso 1 1 calc R . .
C9 C 0.4073(2) 0.0610(3) 0.6377(2) 0.0558(9) Uani 1 1 d . . .
H9 H 0.3456 0.1033 0.6103 0.067 Uiso 1 1 calc R . .
C10 C 0.4032(2) -0.0329(3) 0.5930(2) 0.0562(9) Uani 1 1 d . . .
H10 H 0.3389 -0.0548 0.5340 0.067 Uiso 1 1 calc R . .
C11 C 0.4907(2) -0.0948(3) 0.6326(2) 0.0531(8) Uani 1 1 d . . .
H11 H 0.4875 -0.1595 0.6011 0.064 Uiso 1 1 calc R . .
C12 C 0.5845(2) -0.0632(2) 0.7189(2) 0.0426(6) Uani 1 1 d . . .
H12 H 0.6451 -0.1068 0.7475 0.051 Uiso 1 1 calc R . .
C13 C 0.78335(17) 0.07478(18) 0.84240(18) 0.0279(5) Uani 1 1 d . . .
C14 C 0.78993(18) 0.0632(2) 0.73939(19) 0.0340(6) Uani 1 1 d . . .
H14 H 0.7272 0.0454 0.6761 0.041 Uiso 1 1 calc R . .
C15 C 0.88618(18) 0.0773(2) 0.72902(18) 0.0328(6) Uani 1 1 d . . .
H15 H 0.8886 0.0689 0.6583 0.039 Uiso 1 1 calc R . .
C16 C 0.98084(17) 0.10389(18) 0.81951(17) 0.0275(5) Uani 1 1 d . . .
C17 C 0.97410(18) 0.11288(18) 0.92293(17) 0.0295(5) Uani 1 1 d . . .
H17 H 1.0371 0.1297 0.9864 0.035 Uiso 1 1 calc R . .
C18 C 0.87906(18) 0.09807(19) 0.93448(18) 0.0300(5) Uani 1 1 d . . .
H18 H 0.8775 0.1036 1.0059 0.036 Uiso 1 1 calc R . .
C19 C 1.08001(18) 0.12323(17) 0.80433(17) 0.0275(5) Uani 1 1 d . . .
C20 C 1.15688(18) 0.19207(18) 0.86364(19) 0.0298(5) Uani 1 1 d . . .
C21 C 1.2538(2) 0.20490(19) 0.8454(2) 0.0369(6) Uani 1 1 d . . .
C22 C 1.14688(18) 0.2598(2) 0.9435(2) 0.0359(6) Uani 1 1 d . . .
C23 C 1.10058(18) 0.06906(18) 0.71746(18) 0.0302(5) Uani 1 1 d . . .
H23 H 1.1291 0.1069 0.6741 0.036 Uiso 1 1 calc R . .
C24 C 1.08291(17) -0.02837(18) 0.69381(17) 0.0285(5) Uani 1 1 d . . .
C25 C 1.11001(19) -0.0731(2) 0.6082(2) 0.0354(6) Uani 1 1 d . . .
C26 C 1.0419(2) -0.0968(2) 0.75219(19) 0.0363(6) Uani 1 1 d . . .

loop_
_atom_site_aniso_label
_atom_site_aniso_U_11
_atom_site_aniso_U_22
_atom_site_aniso_U_33
_atom_site_aniso_U_23
_atom_site_aniso_U_13
_atom_site_aniso_U_12
N1 0.0274(10) 0.0403(12) 0.0308(10) -0.0022(9) 0.0159(8) 0.0002(9)
N2 0.0522(15) 0.0473(16) 0.096(2) -0.0094(14) 0.0494(15) -0.0087(12)
N3 0.0457(14) 0.0632(17) 0.0588(15) -0.0296(14) 0.0269(12) -0.0175(12)
N4 0.0560(15) 0.0619(17) 0.0402(12) -0.0127(12) 0.0269(11) -0.0012(12)
N5 0.0888(19) 0.0440(15) 0.0375(12) -0.0102(11) 0.0286(13) -0.0261(14)
C1 0.0250(12) 0.0349(14) 0.0329(12) -0.0002(11) 0.0147(10) 0.0021(10)
C2 0.0586(18) 0.0340(15) 0.0606(17) -0.0029(13) 0.0385(15) -0.0020(13)
C3 0.071(2) 0.0521(19) 0.067(2) -0.0254(16) 0.0415(17) -0.0064(17)
C4 0.0446(16) 0.081(2) 0.0348(14) -0.0089(15) 0.0215(13) 0.0038(15)
C5 0.0351(14) 0.067(2) 0.0383(14) 0.0108(14) 0.0181(12) -0.0007(14)
C6 0.0331(13) 0.0376(15) 0.0362(13) 0.0050(11) 0.0149(11) -0.0003(11)
C7 0.0275(12) 0.0428(15) 0.0266(11) 0.0008(11) 0.0142(10) 0.0008(11)
C8 0.0397(15) 0.0535(18) 0.0407(14) 0.0053(13) 0.0204(12) 0.0150(13)
C9 0.0304(14) 0.094(3) 0.0400(15) 0.0145(17) 0.0108(12) 0.0191(16)
C10 0.0389(16) 0.094(3) 0.0364(14) -0.0053(17) 0.0162(13) -0.0099(17)
C11 0.0420(17) 0.065(2) 0.0521(17) -0.0176(15) 0.0191(14) -0.0132(15)
C12 0.0348(14) 0.0456(17) 0.0475(15) -0.0057(13) 0.0166(12) 0.0010(12)
C13 0.0267(12) 0.0292(13) 0.0296(11) 0.0043(10) 0.0131(10) 0.0052(10)
C14 0.0258(12) 0.0469(16) 0.0279(11) 0.0017(11) 0.0093(9) 0.0039(11)
C15 0.0311(12) 0.0481(16) 0.0210(11) 0.0033(11) 0.0123(10) 0.0053(11)
C16 0.0284(12) 0.0317(13) 0.0241(11) 0.0042(10) 0.0120(10) 0.0035(10)
C17 0.0293(12) 0.0335(14) 0.0235(11) 0.0000(10) 0.0081(9) -0.0002(10)
C18 0.0315(12) 0.0382(14) 0.0236(11) 0.0016(10) 0.0146(10) 0.0019(10)
C19 0.0304(12) 0.0275(13) 0.0272(11) 0.0060(10) 0.0143(10) 0.0041(10)
C20 0.0295(12) 0.0292(13) 0.0346(12) 0.0013(10) 0.0169(10) 0.0032(10)
C21 0.0380(14) 0.0262(14) 0.0533(15) -0.0036(12) 0.0253(12) -0.0012(11)
C22 0.0259(12) 0.0438(16) 0.0377(13) -0.0064(12) 0.0126(10) -0.0043(11)
C23 0.0286(12) 0.0349(15) 0.0320(12) 0.0036(11) 0.0172(10) -0.0007(11)
C24 0.0264(11) 0.0357(14) 0.0235(11) 0.0000(10) 0.0102(9) -0.0009(10)
C25 0.0354(13) 0.0385(15) 0.0331(13) -0.0043(11) 0.0143(11) -0.0004(11)
C26 0.0487(15) 0.0325(14) 0.0266(12) -0.0079(11) 0.0139(11) -0.0088(12)

loop_
_atom_type_symbol
_atom_type_description
_atom_type_scat_dispersion_real
_atom_type_scat_dispersion_imag
_atom_type_scat_source
C C 0.0033 0.0016 'International Tables Vol C Tables 4.2.6.8 and 6.1.1.4'
H H 0.0000 0.0000 'International Tables Vol C Tables 4.2.6.8 and 6.1.1.4'
N N 0.0061 0.0033 'International Tables Vol C Tables 4.2.6.8 and 6.1.1.4'

loop_
_geom_angle_atom_site_label_1
_geom_angle_atom_site_label_2
_geom_angle_atom_site_label_3
_geom_angle
_geom_angle_site_symmetry_1
_geom_angle_site_symmetry_3
_geom_angle_publ_flag
C13 N1 C1 121.68(18) . . ?
C13 N1 C7 122.13(18) . . ?
C1 N1 C7 116.11(17) . . ?
C6 C1 C2 119.8(2) . . ?
C6 C1 N1 119.2(2) . . ?
C2 C1 N1 121.0(2) . . ?
C1 C2 C3 119.3(3) . . ?
C1 C2 H2 120.3 . . ?
C3 C2 H2 120.3 . . ?
C4 C3 C2 121.0(3) . . ?
C4 C3 H3 119.5 . . ?
C2 C3 H3 119.5 . . ?
C5 C4 C3 119.6(2) . . ?
C5 C4 H4 120.2 . . ?
C3 C4 H4 120.2 . . ?
C4 C5 C6 120.1(3) . . ?
C4 C5 H5 120.0 . . ?
C6 C5 H5 120.0 . . ?
C1 C6 C5 120.2(3) . . ?
C1 C6 H6 119.9 . . ?
C5 C6 H6 119.9 . . ?
C8 C7 C12 120.1(2) . . ?
C8 C7 N1 119.8(2) . . ?
C12 C7 N1 120.1(2) . . ?
C7 C8 C9 119.3(3) . . ?
C7 C8 H8 120.4 . . ?
C9 C8 H8 120.4 . . ?
C10 C9 C8 120.1(3) . . ?
C10 C9 H9 119.9 . . ?
C8 C9 H9 119.9 . . ?
C11 C10 C9 120.5(3) . . ?
C11 C10 H10 119.8 . . ?
C9 C10 H10 119.8 . . ?
C10 C11 C12 119.9(3) . . ?
C10 C11 H11 120.1 . . ?
C12 C11 H11 120.1 . . ?
C7 C12 C11 120.1(3) . . ?
C7 C12 H12 119.9 . . ?
C11 C12 H12 119.9 . . ?
N1 C13 C14 121.4(2) . . ?
N1 C13 C18 120.9(2) . . ?
C14 C13 C18 117.7(2) . . ?
C15 C14 C13 120.6(2) . . ?
C15 C14 H14 119.7 . . ?
C13 C14 H14 119.7 . . ?
C14 C15 C16 122.0(2) . . ?
C14 C15 H15 119.0 . . ?
C16 C15 H15 119.0 . . ?
C15 C16 C17 117.0(2) . . ?
C15 C16 C19 120.44(19) . . ?
C17 C16 C19 122.5(2) . . ?
C18 C17 C16 121.5(2) . . ?
C18 C17 H17 119.2 . . ?
C16 C17 H17 119.2 . . ?
C17 C18 C13 121.1(2) . . ?
C17 C18 H18 119.4 . . ?
C13 C18 H18 119.4 . . ?
C20 C19 C16 124.8(2) . . ?
C20 C19 C23 115.8(2) . . ?
C16 C19 C23 119.4(2) . . ?
C19 C20 C22 124.6(2) . . ?
C19 C20 C21 121.3(2) . . ?
C22 C20 C21 114.1(2) . . ?
N2 C21 C20 179.3(3) . . ?
N3 C22 C20 176.0(3) . . ?
C24 C23 C19 126.0(2) . . ?
C24 C23 H23 117.0 . . ?
C19 C23 H23 117.0 . . ?
C23 C24 C26 124.3(2) . . ?
C23 C24 C25 120.4(2) . . ?
C26 C24 C25 115.2(2) . . ?
N4 C25 C24 179.5(3) . . ?
N5 C26 C24 177.5(3) . . ?

loop_
_geom_bond_atom_site_label_1
_geom_bond_atom_site_label_2
_geom_bond_distance
_geom_bond_site_symmetry_2
_geom_bond_publ_flag
N1 C13 1.377(3) . ?
N1 C1 1.438(3) . ?
N1 C7 1.438(3) . ?
N2 C21 1.140(3) . ?
N3 C22 1.147(3) . ?
N4 C25 1.137(3) . ?
N5 C26 1.139(3) . ?
C1 C6 1.377(3) . ?
C1 C2 1.379(4) . ?
C2 C3 1.381(4) . ?
C2 H2 0.9500 . ?
C3 C4 1.377(4) . ?
C3 H3 0.9500 . ?
C4 C5 1.364(4) . ?
C4 H4 0.9500 . ?
C5 C6 1.388(3) . ?
C5 H5 0.9500 . ?
C6 H6 0.9500 . ?
C7 C8 1.375(3) . ?
C7 C12 1.380(4) . ?
C8 C9 1.396(4) . ?
C8 H8 0.9500 . ?
C9 C10 1.373(5) . ?
C9 H9 0.9500 . ?
C10 C11 1.363(4) . ?
C10 H10 0.9500 . ?
C11 C12 1.385(4) . ?
C11 H11 0.9500 . ?
C12 H12 0.9500 . ?
C13 C14 1.401(3) . ?
C13 C18 1.408(3) . ?
C14 C15 1.373(3) . ?
C14 H14 0.9500 . ?
C15 C16 1.400(3) . ?
C15 H15 0.9500 . ?
C16 C17 1.403(3) . ?
C16 C19 1.454(3) . ?
C17 C18 1.366(3) . ?
C17 H17 0.9500 . ?
C18 H18 0.9500 . ?
C19 C20 1.371(3) . ?
C19 C23 1.468(3) . ?
C20 C22 1.432(3) . ?
C20 C21 1.432(3) . ?
C23 C24 1.335(3) . ?
C23 H23 0.9500 . ?
C24 C26 1.438(3) . ?
C24 C25 1.444(3) . ?

loop_
_geom_torsion_atom_site_label_1
_geom_torsion_atom_site_label_2
_geom_torsion_atom_site_label_3
_geom_torsion_atom_site_label_4
_geom_torsion
_geom_torsion_site_symmetry_1
_geom_torsion_site_symmetry_2
_geom_torsion_site_symmetry_3
_geom_torsion_site_symmetry_4
_geom_torsion_publ_flag
C13 N1 C1 C6 -121.8(2) . . . . ?
C7 N1 C1 C6 61.3(3) . . . . ?
C13 N1 C1 C2 59.8(3) . . . . ?
C7 N1 C1 C2 -117.0(3) . . . . ?
C6 C1 C2 C3 -0.6(4) . . . . ?
N1 C1 C2 C3 177.7(2) . . . . ?
C1 C2 C3 C4 0.4(5) . . . . ?
C2 C3 C4 C5 -0.2(5) . . . . ?
C3 C4 C5 C6 0.1(4) . . . . ?
C2 C1 C6 C5 0.5(4) . . . . ?
N1 C1 C6 C5 -177.8(2) . . . . ?
C4 C5 C6 C1 -0.3(4) . . . . ?
C13 N1 C7 C8 -117.4(3) . . . . ?
C1 N1 C7 C8 59.5(3) . . . . ?
C13 N1 C7 C12 63.8(3) . . . . ?
C1 N1 C7 C12 -119.3(2) . . . . ?
C12 C7 C8 C9 0.5(4) . . . . ?
N1 C7 C8 C9 -178.3(2) . . . . ?
C7 C8 C9 C10 -1.3(4) . . . . ?
C8 C9 C10 C11 0.9(4) . . . . ?
C9 C10 C11 C12 0.3(4) . . . . ?
C8 C7 C12 C11 0.7(4) . . . . ?
N1 C7 C12 C11 179.5(2) . . . . ?
C10 C11 C12 C7 -1.1(4) . . . . ?
C1 N1 C13 C14 -171.1(2) . . . . ?
C7 N1 C13 C14 5.6(4) . . . . ?
C1 N1 C13 C18 8.9(3) . . . . ?
C7 N1 C13 C18 -174.4(2) . . . . ?
N1 C13 C14 C15 178.1(2) . . . . ?
C18 C13 C14 C15 -2.0(4) . . . . ?
C13 C14 C15 C16 -0.2(4) . . . . ?
C14 C15 C16 C17 1.7(4) . . . . ?
C14 C15 C16 C19 -176.9(2) . . . . ?
C15 C16 C17 C18 -1.1(4) . . . . ?
C19 C16 C17 C18 177.5(2) . . . . ?
C16 C17 C18 C13 -1.1(4) . . . . ?
N1 C13 C18 C17 -177.4(2) . . . . ?
C14 C13 C18 C17 2.6(4) . . . . ?
C15 C16 C19 C20 146.4(2) . . . . ?
C17 C16 C19 C20 -32.1(4) . . . . ?
C15 C16 C19 C23 -31.4(3) . . . . ?
C17 C16 C19 C23 150.1(2) . . . . ?
C16 C19 C20 C22 -4.7(4) . . . . ?
C23 C19 C20 C22 173.2(2) . . . . ?
C16 C19 C20 C21 178.5(2) . . . . ?
C23 C19 C20 C21 -3.6(3) . . . . ?
C19 C20 C21 N2 67(25) . . . . ?
C22 C20 C21 N2 -110(25) . . . . ?
C19 C20 C22 N3 -152(4) . . . . ?
C21 C20 C22 N3 25(4) . . . . ?
C20 C19 C23 C24 139.3(2) . . . . ?
C16 C19 C23 C24 -42.7(3) . . . . ?
C19 C23 C24 C26 -1.1(4) . . . . ?
C19 C23 C24 C25 -178.0(2) . . . . ?
C23 C24 C25 N4 69(30) . . . . ?
C26 C24 C25 N4 -108(30) . . . . ?
C23 C24 C26 N5 -166(7) . . . . ?
C25 C24 C26 N5 11(7) . . . . ?

loop_
_cod_related_entry_id
_cod_related_entry_database
_cod_related_entry_code
1 ChemSpider 30659294
